data_8100110
loop_
_publ_author_name
'Zhao, Xiao-Jun'
'Guo, Jian-Hua'

_publ_section_title
;
Refinement of the crystal structure of aqua-(1,5-diazacyclooctane-
N,N'-diacetato)nickel(II) dihydrate, [Ni(C~10~H~18~N~2~O~4~)(H~2~O)] 
&#x00B7; 2H~2~O, analysis of hydrogen-bonding interactions
;
_journal_issue 3
_journal_name_full 'Zeitschrift f\"ur Kristallographie - New Crystal Structures'
_journal_page_first 221
_journal_page_last 223
_journal_volume 219
_journal_year 2004
_chemical_formula_iupac '[Ni (C10H16N2O4) (H2O)](H2O)2'
_chemical_formula_moiety 'C10 H18 N2 Ni O5, 2(H2 O)'
_chemical_formula_sum 'C10 H22 N2 Ni O7'
_chemical_formula_weight 340.99
_space_group_IT_number 14
_symmetry_cell_setting monoclinic
_symmetry_space_group_name_Hall '-P 2ybc'
_symmetry_space_group_name_H-M 'P 1 21/c 1'
_cell_angle_alpha 90.00
_cell_angle_beta 112.792(4)
_cell_angle_gamma 90.00
_cell_formula_units_Z 4
_cell_length_a 14.240(4)
_cell_length_b 7.161(2)
_cell_length_c 14.239(5)
_cell_measurement_temperature 293(2)
_cell_volume 1338.6(7)
_diffrn_ambient_temperature 293(2)
_exptl_crystal_density_diffrn 1.692
_cod_depositor_comments
;
The following automatic conversions were performed:
'_symmetry_cell_setting' value 'Monoclinic' changed to 'monoclinic'
according to '/home/saulius/struct/CIF-dictionaries/cif_core.dic'
dictionary named 'cif_core.dic' version 2.4.1 from 2010-06-29.

Automatic conversion script
Id: cif_fix_enum 1527 2010-12-29 10:47:43Z saulius 
;
_cod_original_sg_symbol_Hall -P_2ybc
_cod_original_sg_symbol_H-M 'P 21/c'
_cod_original_formula_sum ' C10 H22 N2 Ni O7'
_cod_database_code 8100110

loop_
_symmetry_equiv_pos_as_xyz
'x, y, z'
'-x, y+1/2, -z+1/2'
'-x, -y, -z'
'x, -y-1/2, z-1/2'

loop_
_atom_site_label
_atom_site_type_symbol
_atom_site_fract_x
_atom_site_fract_y
_atom_site_fract_z
_atom_site_U_iso_or_equiv
_atom_site_adp_type
_atom_site_occupancy
_atom_site_symmetry_multiplicity
_atom_site_Wyckoff_symbol
_atom_site_calc_flag
_atom_site_refinement_flags
_atom_site_disorder_assembly
_atom_site_disorder_group
Ni1 Ni 0.26642(5) 0.31228(10) 0.87310(5) 0.0242(2) Uani 1 4 e d . . .
O1 O 0.3429(3) 0.5468(6) 0.9121(3) 0.0421(11) Uani 1 4 e d . . .
O2 O 0.4684(3) 0.6995(7) 0.8955(4) 0.0731(17) Uani 1 4 e d . . .
O3 O 0.1567(3) 0.3762(6) 0.9179(3) 0.0458(12) Uani 1 4 e d . . .
O4 O 0.0144(3) 0.2698(8) 0.9188(4) 0.0667(16) Uani 1 4 e d . . .
O5W O 0.3572(3) 0.1600(6) 0.9858(3) 0.0489(12) Uani 1 4 e d D . .
H5WB H 0.3458 0.0585 1.0100 0.073 Uiso 1 4 e d RD . .
H5WA H 0.3966 0.2299 1.0325 0.073 Uiso 1 4 e d RD . .
O6W O 0.1281(3) 0.7184(6) 0.9940(3) 0.0448(11) Uani 1 4 e d D . .
H6WA H 0.1313 0.6028 0.9826 0.067 Uiso 1 4 e d RD . .
H6WB H 0.0941 0.7385 1.0307 0.067 Uiso 1 4 e d RD . .
O7W O 0.3268(3) 0.8203(6) 0.0361(3) 0.0417(11) Uani 1 4 e d D . .
H7WA H 0.3440 0.7208 0.0144 0.063 Uiso 1 4 e d RD . .
H7WB H 0.2695 0.8057 0.0409 0.063 Uiso 1 4 e d RD . .
N1 N 0.3387(3) 0.2924(7) 0.7779(4) 0.0318(12) Uani 1 4 e d . . .
N2 N 0.1645(3) 0.1247(6) 0.7866(3) 0.0245(11) Uani 1 4 e d . . .
C1 C 0.4125(5) 0.5642(9) 0.8796(5) 0.0446(17) Uani 1 4 e d . . .
C2 C 0.4307(5) 0.4037(11) 0.8241(5) 0.0510(19) Uani 1 4 e d . . .
H2A H 0.4525 0.4483 0.7714 0.061 Uiso 1 4 e calc R . .
H2B H 0.4846 0.3267 0.8707 0.061 Uiso 1 4 e calc R . .
C3 C 0.3675(5) 0.0990(9) 0.7656(5) 0.0432(17) Uani 1 4 e d . . .
H3A H 0.4095 0.0491 0.8319 0.052 Uiso 1 4 e calc R . .
H3B H 0.4081 0.0999 0.7244 0.052 Uiso 1 4 e calc R . .
C4 C 0.2790(5) -0.0254(10) 0.7173(5) 0.0442(17) Uani 1 4 e d . . .
H4A H 0.3041 -0.1475 0.7089 0.053 Uiso 1 4 e calc R . .
H4B H 0.2393 0.0226 0.6498 0.053 Uiso 1 4 e calc R . .
C5 C 0.2099(5) -0.0496(8) 0.7720(4) 0.0382(15) Uani 1 4 e d . . .
H5A H 0.1559 -0.1356 0.7340 0.046 Uiso 1 4 e calc R . .
H5B H 0.2478 -0.1051 0.8381 0.046 Uiso 1 4 e calc R . .
C6 C 0.1092(4) 0.2204(8) 0.6893(4) 0.0337(15) Uani 1 4 e d . . .
H6A H 0.0415 0.2527 0.6851 0.040 Uiso 1 4 e calc R . .
H6B H 0.1017 0.1357 0.6337 0.040 Uiso 1 4 e calc R . .
C7 C 0.1612(4) 0.3917(9) 0.6773(5) 0.0380(15) Uani 1 4 e d . . .
H7A H 0.1628 0.4788 0.7301 0.046 Uiso 1 4 e calc R . .
H7B H 0.1197 0.4477 0.6124 0.046 Uiso 1 4 e calc R . .
C8 C 0.2684(5) 0.3736(9) 0.6813(5) 0.0399(16) Uani 1 4 e d . . .
H8A H 0.2676 0.2955 0.6254 0.048 Uiso 1 4 e calc R . .
H8B H 0.2931 0.4960 0.6726 0.048 Uiso 1 4 e calc R . .
C9 C 0.0961(4) 0.0917(9) 0.8387(5) 0.0412(16) Uani 1 4 e d . . .
H9A H 0.1217 -0.0121 0.8855 0.049 Uiso 1 4 e calc R . .
H9B H 0.0295 0.0573 0.7891 0.049 Uiso 1 4 e calc R . .
C10 C 0.0861(5) 0.2574(9) 0.8957(4) 0.0357(16) Uani 1 4 e d . . .

loop_
_atom_site_aniso_label
_atom_site_aniso_U_11
_atom_site_aniso_U_22
_atom_site_aniso_U_33
_atom_site_aniso_U_23
_atom_site_aniso_U_13
_atom_site_aniso_U_12
Ni1 0.0246(4) 0.0229(4) 0.0237(4) -0.0048(4) 0.0079(3) -0.0041(4)
O1 0.049(3) 0.023(2) 0.051(3) -0.009(2) 0.015(2) -0.006(2)
O2 0.043(3) 0.047(3) 0.097(4) 0.020(3) -0.009(3) -0.031(3)
O3 0.051(3) 0.051(3) 0.048(3) -0.010(2) 0.033(2) 0.000(2)
O4 0.045(3) 0.098(4) 0.074(4) 0.012(3) 0.041(3) 0.011(3)
O5W 0.048(3) 0.039(3) 0.037(3) 0.006(2) -0.009(2) -0.014(2)
O6W 0.047(3) 0.040(3) 0.051(3) -0.001(2) 0.023(2) 0.001(2)
O7W 0.049(3) 0.037(3) 0.038(2) -0.003(2) 0.015(2) -0.004(2)
N1 0.029(3) 0.034(3) 0.036(3) 0.000(2) 0.016(2) -0.003(3)
N2 0.029(3) 0.017(2) 0.021(3) -0.0009(18) 0.002(2) 0.005(2)
C1 0.035(4) 0.033(4) 0.045(4) 0.008(3) -0.008(3) -0.007(3)
C2 0.029(4) 0.065(5) 0.061(5) 0.003(4) 0.020(3) -0.013(4)
C3 0.041(4) 0.048(4) 0.048(4) -0.002(3) 0.026(3) 0.018(4)
C4 0.050(4) 0.035(4) 0.041(4) -0.017(3) 0.011(3) 0.011(3)
C5 0.043(4) 0.021(3) 0.036(4) -0.001(3) -0.001(3) 0.003(3)
C6 0.031(3) 0.027(4) 0.030(3) 0.002(3) -0.002(3) 0.008(3)
C7 0.043(4) 0.036(4) 0.029(4) 0.010(3) 0.008(3) 0.010(3)
C8 0.057(4) 0.040(4) 0.028(4) 0.008(3) 0.023(3) -0.005(3)
C9 0.029(3) 0.038(4) 0.049(4) 0.009(3) 0.007(3) -0.013(3)
C10 0.031(3) 0.050(4) 0.029(4) 0.008(3) 0.015(3) 0.001(3)

loop_
_geom_bond_atom_site_label_1
_geom_bond_atom_site_label_2
_geom_bond_distance
_geom_bond_site_symmetry_2
_geom_bond_publ_flag
Ni1 O3 1.957(4) . yes
Ni1 O5W 1.957(4) . yes
Ni1 O1 1.961(5) . yes
Ni1 N1 1.999(5) . yes
Ni1 N2 2.011(5) . yes
O1 C1 1.253(7) . yes
O2 C1 1.219(7) . yes
O3 C10 1.260(7) . yes
O4 C10 1.192(7) . yes
O5W H5WB 0.8468 . ?
O5W H5WA 0.8480 . ?
O6W H6WA 0.8484 . ?
O6W H6WB 0.8499 . ?
O7W H7WA 0.8494 . ?
O7W H7WB 0.8506 . ?
N1 C2 1.455(8) . ?
N1 C8 1.471(7) . ?
N1 C3 1.475(8) . ?
N2 C9 1.455(7) . ?
N2 C5 1.457(7) . ?
N2 C6 1.471(7) . ?
C1 C2 1.473(9) . ?
C2 H2A 0.9700 . ?
C2 H2B 0.9700 . ?
C3 C4 1.477(9) . ?
C3 H3A 0.9700 . ?
C3 H3B 0.9700 . ?
C4 C5 1.483(8) . ?
C4 H4A 0.9700 . ?
C4 H4B 0.9700 . ?
C5 H5A 0.9700 . ?
C5 H5B 0.9700 . ?
C6 C7 1.477(8) . ?
C6 H6A 0.9700 . ?
C6 H6B 0.9700 . ?
C7 C8 1.510(8) . ?
C7 H7A 0.9700 . ?
C7 H7B 0.9700 . ?
C8 H8A 0.9700 . ?
C8 H8B 0.9700 . ?
C9 C10 1.475(9) . ?
C9 H9A 0.9700 . ?
C9 H9B 0.9700 . ?
